data_1519965
loop_
_publ_author_name
'Callear, Samantha K.'
'Hursthouse, Michael B.'
'Threlfall, Terence L.'

_publ_section_title
;
 Di(1-butylammonium) DL-tartrate
;
_journal_name_full 'Crystal Structure Report Archive'
_journal_page_first 580
_journal_year 2008
_chemical_formula_sum 'C12 H28 N2 O6'
_chemical_formula_weight 296.36
_chemical_name_systematic
;
Di(1-butylammonium) DL-tartrate
;
_space_group_IT_number 61
_symmetry_cell_setting orthorhombic
_symmetry_space_group_name_Hall '-P 2ac 2ab'
_symmetry_space_group_name_H-M 'P b c a'
_atom_sites_solution_hydrogens geom
_atom_sites_solution_primary direct
_atom_sites_solution_secondary difmap
_cell_angle_alpha 90.00
_cell_angle_beta 90.00
_cell_angle_gamma 90.00
_cell_formula_units_Z 8
_cell_length_a 13.3732(16)
_cell_length_b 8.5025(9)
_cell_length_c 27.693(3)
_cell_measurement_reflns_used 2256
_cell_measurement_temperature 120(2)
_cell_measurement_theta_max 27.48
_cell_measurement_theta_min 2.91
_cell_volume 3148.9(6)
_computing_cell_refinement 'DENZO (Otwinowski & Minor, 1997) & COLLECT (Hooft, R.W.W., 1998)'
_computing_data_collection 'COLLECT (Hooft, R.W.W., 1998)'
_computing_data_reduction 'DENZO (Otwinowski & Minor, 1997) & COLLECT (Hooft, R.W.W., 1998)'
_computing_structure_refinement 'SHELXL-97 (Sheldrick, 1997)'
_diffrn_ambient_temperature 120(2)
_diffrn_detector_area_resol_mean 9.091
_diffrn_measured_fraction_theta_full 0.901
_diffrn_measured_fraction_theta_max 0.849
_diffrn_measurement_device_type 'Bruker-Nonius 95mm CCD camera on \k-goniostat'
_diffrn_measurement_method '\f & \w scans'
_diffrn_radiation_monochromator '10cm confocal mirrors'
_diffrn_radiation_source 'Bruker-Nonius FR591 rotating anode'
_diffrn_radiation_type MoK\a
_diffrn_radiation_wavelength 0.71073
_diffrn_reflns_av_R_equivalents 0.0955
_diffrn_reflns_av_sigmaI/netI 0.1238
_diffrn_reflns_limit_h_max 17
_diffrn_reflns_limit_h_min -15
_diffrn_reflns_limit_k_max 10
_diffrn_reflns_limit_k_min -10
_diffrn_reflns_limit_l_max 35
_diffrn_reflns_limit_l_min -24
_diffrn_reflns_number 13540
_diffrn_reflns_theta_full 25.00
_diffrn_reflns_theta_max 27.48
_diffrn_reflns_theta_min 2.93
_exptl_absorpt_coefficient_mu 0.099
_exptl_absorpt_correction_T_max 0.9980
_exptl_absorpt_correction_T_min 0.9892
_exptl_absorpt_correction_type multi-scan
_exptl_absorpt_process_details 'SADABS V2.10 (Sheldrick, G.M., 2003)'
_exptl_crystal_colour colourless
_exptl_crystal_density_diffrn 1.250
_exptl_crystal_density_method 'not measured'
_exptl_crystal_description plate
_exptl_crystal_F_000 1296
_exptl_crystal_size_max 0.11
_exptl_crystal_size_mid 0.09
_exptl_crystal_size_min 0.02
_refine_diff_density_max 0.454
_refine_diff_density_min -0.346
_refine_diff_density_rms 0.090
_refine_ls_extinction_method none
_refine_ls_goodness_of_fit_ref 1.145
_refine_ls_hydrogen_treatment constr
_refine_ls_matrix_type full
_refine_ls_number_parameters 187
_refine_ls_number_reflns 3058
_refine_ls_number_restraints 0
_refine_ls_restrained_S_all 1.145
_refine_ls_R_factor_all 0.2187
_refine_ls_R_factor_gt 0.1244
_refine_ls_shift/su_max 0.011
_refine_ls_shift/su_mean 0.001
_refine_ls_structure_factor_coef Fsqd
_refine_ls_weighting_details 'calc w=1/[\s^2^(Fo^2^)+(0.0000P)^2^+19.3032P] where P=(Fo^2^+2Fc^2^)/3'
_refine_ls_weighting_scheme calc
_refine_ls_wR_factor_gt 0.1932
_refine_ls_wR_factor_ref 0.2353
_reflns_number_gt 1695
_reflns_number_total 3058
_reflns_threshold_expression >2sigma(I)
_cod_data_source_file eCrystal-580.cif
_cod_data_source_block 07skc0001pbca
_cod_depositor_comments
;
Citation :
Callear, Samantha K. and Hursthouse, Michael B. and 
Threlfall, Terence L. (2008) 
University of Southampton, Crystal Structure Report Archive. 
(doi:10.5258/ecrystals/580)

More at:
http://ecrystals.chem.soton.ac.uk/580/
;
_cod_original_sg_symbol_H-M Pbca
_cod_database_code 1519965

loop_
_symmetry_equiv_pos_as_xyz
'x, y, z'
'-x+1/2, -y, z+1/2'
'-x, y+1/2, -z+1/2'
'x+1/2, -y+1/2, -z'
'-x, -y, -z'
'x-1/2, y, -z-1/2'
'x, -y-1/2, z-1/2'
'-x-1/2, y-1/2, z'

loop_
_atom_site_label
_atom_site_type_symbol
_atom_site_fract_x
_atom_site_fract_y
_atom_site_fract_z
_atom_site_U_iso_or_equiv
_atom_site_adp_type
_atom_site_occupancy
_atom_site_symmetry_multiplicity
_atom_site_calc_flag
_atom_site_refinement_flags
_atom_site_disorder_assembly
_atom_site_disorder_group
C1 C 0.5053(5) 0.2372(7) 0.4324(2) 0.0256(14) Uani 1 1 d . . .
C2 C 0.5602(4) 0.0971(7) 0.4088(2) 0.0288(15) Uani 1 1 d . . .
H2 H 0.5151 0.0550 0.3830 0.035 Uiso 1 1 calc R . .
C3 C 0.5780(4) -0.0361(7) 0.4445(2) 0.0268(14) Uani 1 1 d . . .
H3 H 0.5115 -0.0788 0.4544 0.032 Uiso 1 1 calc R . .
C4 C 0.6371(5) -0.1689(7) 0.4211(2) 0.0284(14) Uani 1 1 d . . .
O1A O 0.5434(3) 0.3710(5) 0.42796(14) 0.0301(10) Uani 1 1 d . . .
O1B O 0.4242(3) 0.2085(5) 0.45386(15) 0.0322(11) Uani 1 1 d . . .
O2 O 0.6503(3) 0.1437(5) 0.38586(14) 0.0289(10) Uani 1 1 d . . .
H20 H 0.6915 0.1737 0.4068 0.043 Uiso 1 1 calc R . .
O3 O 0.6259(3) 0.0257(5) 0.48657(13) 0.0284(10) Uani 1 1 d . . .
H3O H 0.6232 -0.0410 0.5089 0.043 Uiso 1 1 calc R . .
O4A O 0.5999(3) -0.2248(5) 0.38302(15) 0.0358(11) Uani 1 1 d . . .
O4B O 0.7171(3) -0.2124(5) 0.44096(15) 0.0332(11) Uani 1 1 d . . .
C21 C 0.4087(5) 0.4313(10) 0.2295(2) 0.054(2) Uani 1 1 d . . .
H21A H 0.3734 0.3500 0.2479 0.080 Uiso 1 1 calc R . .
H21B H 0.3996 0.4123 0.1949 0.080 Uiso 1 1 calc R . .
H21C H 0.3816 0.5349 0.2379 0.080 Uiso 1 1 calc R . .
C22 C 0.5184(5) 0.4261(9) 0.2416(2) 0.0419(18) Uani 1 1 d . . .
H22A H 0.5536 0.5066 0.2221 0.050 Uiso 1 1 calc R . .
H22B H 0.5453 0.3219 0.2323 0.050 Uiso 1 1 calc R . .
C23 C 0.5403(5) 0.4548(8) 0.2947(2) 0.0350(16) Uani 1 1 d . . .
H23A H 0.5114 0.5573 0.3042 0.042 Uiso 1 1 calc R . .
H23B H 0.5073 0.3721 0.3141 0.042 Uiso 1 1 calc R . .
C24 C 0.6511(5) 0.4550(8) 0.3059(2) 0.0315(15) Uani 1 1 d . . .
H24A H 0.6795 0.3502 0.2985 0.038 Uiso 1 1 calc R . .
H24B H 0.6852 0.5334 0.2853 0.038 Uiso 1 1 calc R . .
N25 N 0.6694(4) 0.4925(6) 0.35667(17) 0.0283(12) Uani 1 1 d . . .
H25A H 0.6408 0.4177 0.3757 0.042 Uiso 1 1 calc R . .
H25B H 0.6425 0.5880 0.3637 0.042 Uiso 1 1 calc R . .
H25C H 0.7365 0.4950 0.3622 0.042 Uiso 1 1 calc R . .
C31 C 0.7612(6) -0.1783(10) 0.6691(2) 0.056(2) Uani 1 1 d . . .
H31A H 0.7691 -0.0712 0.6816 0.084 Uiso 1 1 calc R . .
H31B H 0.7803 -0.2542 0.6940 0.084 Uiso 1 1 calc R . .
H31C H 0.6913 -0.1955 0.6599 0.084 Uiso 1 1 calc R . .
C32 C 0.8279(5) -0.1998(8) 0.6251(2) 0.0419(18) Uani 1 1 d . . .
H32A H 0.8168 -0.3061 0.6115 0.050 Uiso 1 1 calc R . .
H32B H 0.8987 -0.1926 0.6352 0.050 Uiso 1 1 calc R . .
C33 C 0.8076(5) -0.0771(8) 0.5861(2) 0.0333(16) Uani 1 1 d . . .
H33A H 0.7349 -0.0725 0.5796 0.040 Uiso 1 1 calc R . .
H33B H 0.8291 0.0275 0.5979 0.040 Uiso 1 1 calc R . .
C34 C 0.8620(5) -0.1141(7) 0.5397(2) 0.0316(15) Uani 1 1 d . . .
H34A H 0.9344 -0.1241 0.5463 0.038 Uiso 1 1 calc R . .
H34B H 0.8379 -0.2159 0.5268 0.038 Uiso 1 1 calc R . .
N35 N 0.8453(4) 0.0124(6) 0.50280(18) 0.0322(13) Uani 1 1 d . . .
H35A H 0.8811 -0.0100 0.4757 0.048 Uiso 1 1 calc R . .
H35B H 0.8656 0.1065 0.5150 0.048 Uiso 1 1 calc R . .
H35C H 0.7791 0.0174 0.4953 0.048 Uiso 1 1 calc R . .

loop_
_atom_site_aniso_label
_atom_site_aniso_U_11
_atom_site_aniso_U_22
_atom_site_aniso_U_33
_atom_site_aniso_U_23
_atom_site_aniso_U_13
_atom_site_aniso_U_12
C1 0.032(4) 0.028(4) 0.017(3) 0.004(2) -0.008(3) 0.001(3)
C2 0.031(4) 0.033(4) 0.023(3) -0.006(3) 0.001(3) 0.003(3)
C3 0.025(3) 0.032(4) 0.024(3) 0.002(3) -0.010(3) -0.007(3)
C4 0.035(4) 0.023(3) 0.027(3) 0.006(3) 0.003(3) -0.005(3)
O1A 0.030(2) 0.027(3) 0.033(2) 0.0004(19) 0.002(2) 0.002(2)
O1B 0.031(3) 0.035(3) 0.030(2) 0.000(2) 0.006(2) 0.000(2)
O2 0.023(2) 0.037(3) 0.027(2) 0.000(2) 0.0018(18) -0.001(2)
O3 0.033(3) 0.030(2) 0.022(2) 0.0031(18) -0.0030(19) 0.002(2)
O4A 0.039(3) 0.034(3) 0.034(2) -0.012(2) -0.007(2) 0.008(2)
O4B 0.023(2) 0.040(3) 0.036(2) -0.001(2) -0.002(2) 0.009(2)
C21 0.042(5) 0.085(6) 0.034(4) -0.004(4) -0.005(3) -0.002(4)
C22 0.036(4) 0.057(5) 0.033(4) -0.002(3) 0.003(3) 0.004(4)
C23 0.035(4) 0.045(4) 0.025(3) -0.001(3) -0.001(3) -0.003(3)
C24 0.034(4) 0.037(4) 0.024(3) -0.002(3) 0.003(3) 0.006(3)
N25 0.025(3) 0.031(3) 0.028(3) -0.002(2) -0.002(2) 0.003(2)
C31 0.054(5) 0.075(6) 0.039(4) 0.010(4) 0.003(4) -0.007(4)
C32 0.043(4) 0.047(4) 0.035(4) 0.005(3) -0.004(3) -0.008(3)
C33 0.034(4) 0.043(4) 0.024(3) -0.002(3) -0.002(3) -0.005(3)
C34 0.028(4) 0.036(4) 0.031(3) -0.001(3) -0.006(3) -0.004(3)
N35 0.028(3) 0.038(3) 0.031(3) -0.006(2) -0.003(2) -0.002(3)

loop_
_atom_type_symbol
_atom_type_description
_atom_type_scat_dispersion_real
_atom_type_scat_dispersion_imag
_atom_type_scat_source
C C 0.0033 0.0016 'International Tables Vol C Tables 4.2.6.8 and 6.1.1.4'
H H 0.0000 0.0000 'International Tables Vol C Tables 4.2.6.8 and 6.1.1.4'
N N 0.0061 0.0033 'International Tables Vol C Tables 4.2.6.8 and 6.1.1.4'
O O 0.0106 0.0060 'International Tables Vol C Tables 4.2.6.8 and 6.1.1.4'

loop_
_geom_angle_atom_site_label_1
_geom_angle_atom_site_label_2
_geom_angle_atom_site_label_3
_geom_angle
_geom_angle_site_symmetry_1
_geom_angle_site_symmetry_3
O1A C1 O1B 125.0(6) . .
O1A C1 C2 117.7(5) . .
O1B C1 C2 117.3(5) . .
O2 C2 C3 111.4(5) . .
O2 C2 C1 112.2(5) . .
C3 C2 C1 111.8(5) . .
O2 C2 H2 107.0 . .
C3 C2 H2 107.0 . .
C1 C2 H2 107.0 . .
O3 C3 C4 112.7(5) . .
O3 C3 C2 109.1(5) . .
C4 C3 C2 110.9(5) . .
O3 C3 H3 108.0 . .
C4 C3 H3 108.0 . .
C2 C3 H3 108.0 . .
O4B C4 O4A 126.2(6) . .
O4B C4 C3 118.3(5) . .
O4A C4 C3 115.5(5) . .
C2 O2 H20 109.5 . .
C3 O3 H3O 109.5 . .
C22 C21 H21A 109.5 . .
C22 C21 H21B 109.5 . .
H21A C21 H21B 109.5 . .
C22 C21 H21C 109.5 . .
H21A C21 H21C 109.5 . .
H21B C21 H21C 109.5 . .
C21 C22 C23 113.5(5) . .
C21 C22 H22A 108.9 . .
C23 C22 H22A 108.9 . .
C21 C22 H22B 108.9 . .
C23 C22 H22B 108.9 . .
H22A C22 H22B 107.7 . .
C24 C23 C22 112.9(5) . .
C24 C23 H23A 109.0 . .
C22 C23 H23A 109.0 . .
C24 C23 H23B 109.0 . .
C22 C23 H23B 109.0 . .
H23A C23 H23B 107.8 . .
N25 C24 C23 111.3(5) . .
N25 C24 H24A 109.4 . .
C23 C24 H24A 109.4 . .
N25 C24 H24B 109.4 . .
C23 C24 H24B 109.4 . .
H24A C24 H24B 108.0 . .
C24 N25 H25A 109.5 . .
C24 N25 H25B 109.5 . .
H25A N25 H25B 109.5 . .
C24 N25 H25C 109.5 . .
H25A N25 H25C 109.5 . .
H25B N25 H25C 109.5 . .
C32 C31 H31A 109.5 . .
C32 C31 H31B 109.5 . .
H31A C31 H31B 109.5 . .
C32 C31 H31C 109.5 . .
H31A C31 H31C 109.5 . .
H31B C31 H31C 109.5 . .
C31 C32 C33 112.4(6) . .
C31 C32 H32A 109.1 . .
C33 C32 H32A 109.1 . .
C31 C32 H32B 109.1 . .
C33 C32 H32B 109.1 . .
H32A C32 H32B 107.9 . .
C34 C33 C32 112.0(5) . .
C34 C33 H33A 109.2 . .
C32 C33 H33A 109.2 . .
C34 C33 H33B 109.2 . .
C32 C33 H33B 109.2 . .
H33A C33 H33B 107.9 . .
N35 C34 C33 111.0(5) . .
N35 C34 H34A 109.4 . .
C33 C34 H34A 109.4 . .
N35 C34 H34B 109.4 . .
C33 C34 H34B 109.4 . .
H34A C34 H34B 108.0 . .
C34 N35 H35A 109.5 . .
C34 N35 H35B 109.5 . .
H35A N35 H35B 109.5 . .
C34 N35 H35C 109.5 . .
H35A N35 H35C 109.5 . .
H35B N35 H35C 109.5 . .

loop_
_geom_bond_atom_site_label_1
_geom_bond_atom_site_label_2
_geom_bond_distance
_geom_bond_site_symmetry_2
C1 O1A 1.254(7) .
C1 O1B 1.259(7) .
C1 C2 1.546(8) .
C2 O2 1.419(7) .
C2 C3 1.522(8) .
C2 H2 1.0000 .
C3 O3 1.430(6) .
C3 C4 1.523(8) .
C3 H3 1.0000 .
C4 O4B 1.258(7) .
C4 O4A 1.259(7) .
O2 H20 0.8400 .
O3 H3O 0.8400 .
C21 C22 1.506(9) .
C21 H21A 0.9800 .
C21 H21B 0.9800 .
C21 H21C 0.9800 .
C22 C23 1.519(8) .
C22 H22A 0.9900 .
C22 H22B 0.9900 .
C23 C24 1.514(8) .
C23 H23A 0.9900 .
C23 H23B 0.9900 .
C24 N25 1.462(7) .
C24 H24A 0.9900 .
C24 H24B 0.9900 .
N25 H25A 0.9100 .
N25 H25B 0.9100 .
N25 H25C 0.9100 .
C31 C32 1.520(9) .
C31 H31A 0.9800 .
C31 H31B 0.9800 .
C31 H31C 0.9800 .
C32 C33 1.527(8) .
C32 H32A 0.9900 .
C32 H32B 0.9900 .
C33 C34 1.508(8) .
C33 H33A 0.9900 .
C33 H33B 0.9900 .
C34 N35 1.500(7) .
C34 H34A 0.9900 .
C34 H34B 0.9900 .
N35 H35A 0.9100 .
N35 H35B 0.9100 .
N35 H35C 0.9100 .

loop_
_geom_hbond_atom_site_label_D
_geom_hbond_atom_site_label_H
_geom_hbond_atom_site_label_A
_geom_hbond_distance_DH
_geom_hbond_distance_HA
_geom_hbond_distance_DA
_geom_hbond_angle_DHA
_geom_hbond_site_symmetry_A
N25 H25A O1A 0.91 1.99 2.793(6) 146.8 .
N25 H25A O2 0.91 2.35 3.084(6) 137.6 .
N35 H35C O3 0.91 2.06 2.971(6) 173.5 .
N35 H35C O4B 0.91 2.60 3.086(6) 114.0 .
O2 H20 O4B 0.84 1.82 2.640(6) 163.6 8_765
N25 H25C O2 0.91 2.08 2.848(6) 141.8 8_765
O3 H3O O1B 0.84 1.87 2.671(6) 159.2 5_656
N25 H25B O4A 0.91 1.77 2.679(6) 173.3 1_565
N35 H35B O1B 0.91 1.96 2.862(6) 171.7 4_556
N35 H35A O1A 0.91 1.95 2.820(6) 160.3 8_755
